data_4111053
loop_
_publ_author_name
'Junhong Mao'
'Sujoy Mukherjee'
'Yong Zhang'
'Rong Cao'
'John M. Sanders'
'Yongcheng Song'
'Yonghui Zhang'
'Gary A. Meints'
'Yi Gui Gao'
'Dushyant Mukkamala'
'Michael P. Hudock'
'Eric Oldfield'

_publ_contact_author
; 
Eric Oldfield
Department of Chemistry
University of Illinois
600 South Mathews Avenue 
Urbana, Illinois  61801 
USA 
;
_publ_contact_author_email eo@chad.scs.uiuc.edu
_publ_contact_author_fax '1  217 244 0997'
_publ_contact_author_phone '1  217 333 3374'
_publ_section_title
;
 Solid-State NMR, Crystallographic, and Computational Investigation of
 Bisphosphonates and Farnesyl Diphosphate Synthase-Bisphosphonate
 Complexes
;
_journal_name_full 'Journal of the American Chemical Society'
_journal_page_first 14485
_journal_page_last 14497
_journal_paper_doi 10.1021/ja061737c
_journal_volume 128
_journal_year 2006
_chemical_formula_moiety 'C5 H15 N O6 P2'
_chemical_formula_sum 'C5 H15 N O6 P2'
_chemical_formula_weight 247.12
_chemical_name_systematic
; 
? 
;
_space_group_IT_number 14
_symmetry_cell_setting monoclinic
_symmetry_space_group_name_Hall '-P 2ybc'
_symmetry_space_group_name_H-M 'P 1 21/c 1'
_atom_sites_solution_hydrogens geom
_atom_sites_solution_primary direct
_atom_sites_solution_secondary difmap
_audit_creation_method SHELXL-97
_audit_update_record
; 
2002/11/15, text and data added, JM 
;
_cell_angle_alpha 90.00
_cell_angle_beta 93.575(8)
_cell_angle_gamma 90.00
_cell_formula_units_Z 8
_cell_length_a 9.715(4)
_cell_length_b 21.430(10)
_cell_length_c 10.023(5)
_cell_measurement_reflns_used 942
_cell_measurement_temperature 193(2)
_cell_measurement_theta_max 28.21
_cell_measurement_theta_min 3.41
_cell_volume 2082.7(17)
_computing_cell_refinement 'SAINT V6.22 (Bruker, 2001)'
_computing_data_collection 'SMART V5.625 (Bruker, 2001)'
_computing_data_reduction 'SAINT V6.22 (Bruker, 2001)'
_computing_molecular_graphics 'SHELXTL V6.10 (Bruker, 2001)'
_computing_publication_material 'CIFTAB (Sheldrick, 2001)'
_computing_structure_refinement 'SHELXTL V6.10 (Bruker, 2001)'
_computing_structure_solution 'SHELXTL V6.10 (Bruker, 2001)'
_diffrn_ambient_temperature 193(2)
_diffrn_measured_fraction_theta_full 0.999
_diffrn_measured_fraction_theta_max 0.999
_diffrn_measurement_device 'Siemens Platform/CCD'
_diffrn_measurement_method 'profile data from \w scans'
_diffrn_radiation_monochromator graphite
_diffrn_radiation_source 'normal-focus sealed tube'
_diffrn_radiation_type MoK\a
_diffrn_radiation_wavelength 0.71073
_diffrn_radiation_wavelength_id p20uas
_diffrn_reflns_av_R_equivalents 0.0497
_diffrn_reflns_av_sigmaI/netI 0.0349
_diffrn_reflns_limit_h_max 11
_diffrn_reflns_limit_h_min -11
_diffrn_reflns_limit_k_max 25
_diffrn_reflns_limit_k_min -25
_diffrn_reflns_limit_l_max 12
_diffrn_reflns_limit_l_min -12
_diffrn_reflns_number 21296
_diffrn_reflns_theta_full 25.38
_diffrn_reflns_theta_max 25.38
_diffrn_reflns_theta_min 2.10
_diffrn_standards_decay_% 0.7
_diffrn_standards_interval_time 489
_diffrn_standards_number 178
_exptl_absorpt_coefficient_mu 0.423
_exptl_absorpt_correction_T_max 0.9881
_exptl_absorpt_correction_T_min 0.8581
_exptl_absorpt_correction_type integration
_exptl_absorpt_process_details '(Bruker, 2001)'
_exptl_crystal_colour colorless
_exptl_crystal_density_diffrn 1.576
_exptl_crystal_description platy
_exptl_crystal_F_000 1040
_exptl_crystal_id p20uas
_exptl_crystal_preparation
; 
The data crystal was mounted using oil (Parantone-N, Exxon) to a 
0.2 mm cryo-loop (Hampton Research) with the (0 1 1) scattering planes 
roughly normal to the spindle axis. 
;
_exptl_crystal_size_max 0.60
_exptl_crystal_size_mid 0.12
_exptl_crystal_size_min 0.03
_refine_diff_density_max 0.413
_refine_diff_density_min -0.345
_refine_diff_density_rms 0.062
_refine_ls_extinction_method none
_refine_ls_goodness_of_fit_ref 1.031
_refine_ls_hydrogen_treatment refxyz
_refine_ls_matrix_type full
_refine_ls_number_parameters 285
_refine_ls_number_reflns 3828
_refine_ls_number_restraints 10
_refine_ls_restrained_S_all 1.030
_refine_ls_R_factor_all 0.0460
_refine_ls_R_factor_gt 0.0348
_refine_ls_shift/su_max 0.001
_refine_ls_shift/su_mean 0.000
_refine_ls_structure_factor_coef Fsqd
_refine_ls_weighting_details 'calc w=1/[\s^2^(Fo^2^)+(0.0415P)^2^+1.7498P] where P=(Fo^2^+2Fc^2^)/3'
_refine_ls_weighting_scheme calc
_refine_ls_wR_factor_gt 0.0851
_refine_ls_wR_factor_ref 0.0896
_reflns_number_gt 3201
_reflns_number_total 3828
_reflns_threshold_expression >2sigma(I)
_cod_data_source_file ja061737csi20060313_055016.cif
_cod_data_source_block p20uas
_cod_original_cell_volume 2082.6(16)
_cod_original_sg_symbol_Hall '-P 2ybc '
_cod_original_sg_symbol_H-M 'P 21/c '
_cod_database_code 4111053

loop_
_symmetry_equiv_pos_as_xyz
'x, y, z'
'-x, y+1/2, -z+1/2'
'-x, -y, -z'
'x, -y-1/2, z-1/2'

loop_
_atom_site_label
_atom_site_type_symbol
_atom_site_fract_x
_atom_site_fract_y
_atom_site_fract_z
_atom_site_U_iso_or_equiv
_atom_site_adp_type
_atom_site_occupancy
_atom_site_symmetry_multiplicity
_atom_site_calc_flag
_atom_site_refinement_flags
P1 P 0.08739(6) 0.67103(3) 0.62353(6) 0.01767(15) Uani 1 1 d .
P2 P -0.03809(6) 0.79081(3) 0.50761(6) 0.01696(15) Uani 1 1 d .
O1 O -0.03368(15) 0.63830(7) 0.67365(15) 0.0212(4) Uani 1 1 d .
O2 O 0.20315(16) 0.62526(8) 0.58929(17) 0.0244(4) Uani 1 1 d D
H2O H 0.277(2) 0.6409(13) 0.575(3) 0.037 Uiso 1 1 d D
O3 O 0.14399(17) 0.72139(8) 0.72192(16) 0.0241(4) Uani 1 1 d D
H3O H 0.221(2) 0.7386(13) 0.714(3) 0.036 Uiso 1 1 d D
O4 O -0.13796(16) 0.78204(7) 0.61554(15) 0.0209(4) Uani 1 1 d .
O5 O 0.07878(16) 0.83423(7) 0.53781(17) 0.0250(4) Uani 1 1 d .
O6 O -0.12789(16) 0.80915(8) 0.37884(16) 0.0209(4) Uani 1 1 d D
H6O H -0.094(3) 0.8260(12) 0.315(2) 0.031 Uiso 1 1 d D
N1 N -0.0659(2) 0.67601(9) 0.3817(2) 0.0186(4) Uani 1 1 d D
H1A H -0.081(3) 0.6958(11) 0.305(2) 0.028 Uiso 1 1 d D
H1B H -0.146(2) 0.6734(12) 0.417(3) 0.028 Uiso 1 1 d D
C1 C 0.0337(2) 0.71347(10) 0.4697(2) 0.0168(5) Uani 1 1 d .
H1 H 0.1180 0.7205 0.4192 0.020 Uiso 1 1 calc R
C2 C -0.0173(3) 0.61194(11) 0.3447(2) 0.0253(5) Uani 1 1 d .
H2C H 0.0103 0.5885 0.4272 0.030 Uiso 1 1 calc R
H2D H 0.0648 0.6159 0.2915 0.030 Uiso 1 1 calc R
C3 C -0.1279(3) 0.57600(11) 0.2649(3) 0.0284(6) Uani 1 1 d .
H3A H -0.1624 0.6013 0.1873 0.034 Uiso 1 1 calc R
H3B H -0.2061 0.5680 0.3213 0.034 Uiso 1 1 calc R
C4 C -0.0733(3) 0.51455(13) 0.2163(3) 0.0444(8) Uani 1 1 d .
H4A H 0.0067 0.5229 0.1623 0.053 Uiso 1 1 calc R
H4B H -0.0401 0.4894 0.2946 0.053 Uiso 1 1 calc R
C5 C -0.1780(4) 0.47726(14) 0.1337(3) 0.0514(9) Uani 1 1 d .
H5A H -0.2551 0.4665 0.1880 0.062 Uiso 1 1 calc R
H5B H -0.1351 0.4389 0.1028 0.062 Uiso 1 1 calc R
H5C H -0.2122 0.5020 0.0563 0.062 Uiso 1 1 calc R
P3 P 0.42244(6) 0.82331(3) 0.63452(6) 0.01713(15) Uani 1 1 d .
P4 P 0.55434(6) 0.70727(3) 0.52004(6) 0.01712(15) Uani 1 1 d .
O7 O 0.36679(16) 0.77369(8) 0.72094(15) 0.0218(4) Uani 1 1 d .
O8 O 0.31735(16) 0.87375(8) 0.58831(17) 0.0247(4) Uani 1 1 d D
H8O H 0.238(2) 0.8599(13) 0.571(3) 0.037 Uiso 1 1 d D
O9 O 0.54860(16) 0.85772(8) 0.69719(16) 0.0208(4) Uani 1 1 d D
H9O H 0.580(3) 0.8394(12) 0.768(2) 0.031 Uiso 1 1 d D
O10 O 0.64572(15) 0.69197(7) 0.40724(15) 0.0202(4) Uani 1 1 d .
O11 O 0.43943(16) 0.66437(7) 0.54360(17) 0.0241(4) Uani 1 1 d .
O12 O 0.64902(16) 0.71595(8) 0.65160(16) 0.0206(4) Uani 1 1 d D
H12O H 0.720(2) 0.7344(12) 0.641(3) 0.031 Uiso 1 1 d D
N2 N 0.5831(2) 0.82567(9) 0.4164(2) 0.0213(4) Uani 1 1 d D
H2A H 0.656(2) 0.8318(13) 0.471(2) 0.032 Uiso 1 1 d D
H2B H 0.611(3) 0.8052(12) 0.348(2) 0.032 Uiso 1 1 d D
C6 C 0.4819(2) 0.78563(11) 0.4847(2) 0.0183(5) Uani 1 1 d .
H6 H 0.3995 0.7801 0.4209 0.022 Uiso 1 1 calc R
C7 C 0.5274(3) 0.88673(11) 0.3618(3) 0.0260(5) Uani 1 1 d .
H7A H 0.4936 0.9118 0.4360 0.031 Uiso 1 1 calc R
H7B H 0.4481 0.8784 0.2974 0.031 Uiso 1 1 calc R
C8 C 0.6346(3) 0.92392(11) 0.2929(3) 0.0275(6) Uani 1 1 d .
H8A H 0.6760 0.8975 0.2251 0.033 Uiso 1 1 calc R
H8B H 0.7089 0.9367 0.3593 0.033 Uiso 1 1 calc R
C9 C 0.5707(3) 0.98151(13) 0.2258(3) 0.0414(7) Uani 1 1 d .
H9A H 0.4901 0.9686 0.1670 0.050 Uiso 1 1 calc R
H9B H 0.5371 1.0095 0.2953 0.050 Uiso 1 1 calc R
C10 C 0.6692(4) 1.01720(15) 0.1441(3) 0.0536(9) Uani 1 1 d .
H10A H 0.7022 0.9900 0.0743 0.064 Uiso 1 1 calc R
H10B H 0.7477 1.0316 0.2022 0.064 Uiso 1 1 calc R
H10C H 0.6216 1.0533 0.1026 0.064 Uiso 1 1 calc R

loop_
_atom_site_aniso_label
_atom_site_aniso_U_11
_atom_site_aniso_U_22
_atom_site_aniso_U_33
_atom_site_aniso_U_23
_atom_site_aniso_U_13
_atom_site_aniso_U_12
P1 0.0159(3) 0.0195(3) 0.0176(3) 0.0016(2) 0.0015(2) -0.0008(2)
P2 0.0155(3) 0.0168(3) 0.0186(3) -0.0010(2) 0.0013(2) -0.0008(2)
O1 0.0200(8) 0.0225(9) 0.0213(8) 0.0008(7) 0.0035(7) -0.0030(7)
O2 0.0176(8) 0.0252(9) 0.0305(9) 0.0035(7) 0.0033(7) 0.0009(7)
O3 0.0226(9) 0.0298(10) 0.0201(8) -0.0021(7) 0.0022(7) -0.0093(7)
O4 0.0213(8) 0.0217(9) 0.0201(8) -0.0036(7) 0.0044(7) -0.0025(7)
O5 0.0202(9) 0.0213(9) 0.0331(10) -0.0012(7) -0.0004(7) -0.0046(7)
O6 0.0178(8) 0.0246(9) 0.0205(9) 0.0036(7) 0.0017(7) 0.0017(7)
N1 0.0185(10) 0.0188(10) 0.0185(10) -0.0004(8) 0.0016(8) 0.0011(8)
C1 0.0159(11) 0.0180(12) 0.0165(11) 0.0009(9) 0.0017(9) -0.0005(9)
C2 0.0293(13) 0.0176(12) 0.0283(13) -0.0040(10) -0.0029(11) 0.0056(10)
C3 0.0319(14) 0.0208(13) 0.0319(14) -0.0015(11) -0.0029(11) -0.0011(11)
C4 0.0495(18) 0.0265(15) 0.055(2) -0.0143(14) -0.0125(15) 0.0045(13)
C5 0.068(2) 0.0320(17) 0.052(2) -0.0099(14) -0.0148(17) -0.0017(16)
P3 0.0153(3) 0.0183(3) 0.0177(3) 0.0003(2) 0.0004(2) -0.0008(2)
P4 0.0163(3) 0.0172(3) 0.0179(3) 0.0004(2) 0.0007(2) -0.0002(2)
O7 0.0201(8) 0.0259(9) 0.0192(8) 0.0017(7) -0.0001(7) -0.0056(7)
O8 0.0156(8) 0.0259(10) 0.0323(10) 0.0008(7) -0.0004(7) 0.0013(7)
O9 0.0203(8) 0.0225(9) 0.0190(8) 0.0025(7) -0.0027(7) -0.0038(7)
O10 0.0178(8) 0.0226(9) 0.0201(8) -0.0011(7) 0.0000(6) 0.0010(7)
O11 0.0195(8) 0.0209(9) 0.0319(9) 0.0007(7) 0.0023(7) -0.0035(7)
O12 0.0166(8) 0.0258(9) 0.0193(8) 0.0021(7) -0.0007(7) -0.0030(7)
N2 0.0219(11) 0.0205(11) 0.0218(11) 0.0025(8) 0.0048(8) 0.0005(9)
C6 0.0169(11) 0.0195(12) 0.0185(11) 0.0020(9) 0.0000(9) 0.0004(9)
C7 0.0310(13) 0.0204(13) 0.0271(13) 0.0041(10) 0.0062(11) 0.0039(11)
C8 0.0328(14) 0.0207(13) 0.0299(14) 0.0018(10) 0.0079(11) -0.0011(11)
C9 0.0446(17) 0.0298(16) 0.0506(19) 0.0121(13) 0.0099(14) 0.0023(13)
C10 0.066(2) 0.0392(18) 0.057(2) 0.0187(16) 0.0152(18) -0.0037(16)

loop_
_atom_type_symbol
_atom_type_description
_atom_type_scat_dispersion_real
_atom_type_scat_dispersion_imag
_atom_type_scat_source
C C 0.0033 0.0016 'International Tables Vol C Tables 4.2.6.8 and 6.1.1.4'
H H 0.0000 0.0000 'International Tables Vol C Tables 4.2.6.8 and 6.1.1.4'
N N 0.0061 0.0033 'International Tables Vol C Tables 4.2.6.8 and 6.1.1.4'
O O 0.0106 0.0060 'International Tables Vol C Tables 4.2.6.8 and 6.1.1.4'
P P 0.1023 0.0942 'International Tables Vol C Tables 4.2.6.8 and 6.1.1.4'

loop_
_exptl_crystal_face_index_h
_exptl_crystal_face_index_k
_exptl_crystal_face_index_l
_exptl_crystal_face_perp_dist
1.00 -1.00 0.00 0.0600
-1.00 1.00 0.00 0.0600
0.00 0.00 1.00 0.3000
0.00 0.00 -1.00 0.3000
0.00 1.00 0.00 0.0150
0.00 -1.00 0.00 0.0150

loop_
_geom_angle_atom_site_label_1
_geom_angle_atom_site_label_2
_geom_angle_atom_site_label_3
_geom_angle
O1 P1 O3 111.92(10)
O1 P1 O2 112.21(10)
O3 P1 O2 110.54(10)
O1 P1 C1 109.19(10)
O3 P1 C1 105.19(10)
O2 P1 C1 107.44(10)
O5 P2 O4 116.72(10)
O5 P2 O6 113.04(10)
O4 P2 O6 105.82(10)
O5 P2 C1 108.08(10)
O4 P2 C1 107.69(10)
O6 P2 C1 104.73(10)
P1 O2 H2O 116(2)
P1 O3 H3O 122(2)
P2 O6 H6O 122(2)
C1 N1 C2 115.56(18)
C1 N1 H1A 108.9(17)
C2 N1 H1A 105.1(17)
C1 N1 H1B 110.7(18)
C2 N1 H1B 109.9(18)
H1A N1 H1B 106(2)
N1 C1 P1 111.54(15)
N1 C1 P2 111.26(15)
P1 C1 P2 111.24(12)
N1 C1 H1 107.5
P1 C1 H1 107.5
P2 C1 H1 107.5
N1 C2 C3 111.81(19)
N1 C2 H2C 109.3
C3 C2 H2C 109.3
N1 C2 H2D 109.3
C3 C2 H2D 109.3
H2C C2 H2D 107.9
C2 C3 C4 111.2(2)
C2 C3 H3A 109.4
C4 C3 H3A 109.4
C2 C3 H3B 109.4
C4 C3 H3B 109.4
H3A C3 H3B 108.0
C5 C4 C3 113.7(3)
C5 C4 H4A 108.8
C3 C4 H4A 108.8
C5 C4 H4B 108.8
C3 C4 H4B 108.8
H4A C4 H4B 107.7
C4 C5 H5A 109.5
C4 C5 H5B 109.5
H5A C5 H5B 109.5
C4 C5 H5C 109.5
H5A C5 H5C 109.5
H5B C5 H5C 109.5
O7 P3 O9 114.47(9)
O7 P3 O8 114.67(10)
O9 P3 O8 106.52(10)
O7 P3 C6 107.81(10)
O9 P3 C6 105.29(10)
O8 P3 C6 107.48(10)
O11 P4 O10 117.92(10)
O11 P4 O12 110.39(10)
O10 P4 O12 108.19(9)
O11 P4 C6 108.29(10)
O10 P4 C6 106.72(10)
O12 P4 C6 104.46(10)
P3 O8 H8O 114(2)
P3 O9 H9O 110.7(19)
P4 O12 H12O 114(2)
C6 N2 C7 115.57(18)
C6 N2 H2A 109.1(18)
C7 N2 H2A 110.8(18)
C6 N2 H2B 108.4(18)
C7 N2 H2B 106.0(18)
H2A N2 H2B 107(3)
N2 C6 P3 111.78(16)
N2 C6 P4 110.75(15)
P3 C6 P4 112.33(12)
N2 C6 H6 107.2
P3 C6 H6 107.2
P4 C6 H6 107.2
N2 C7 C8 112.5(2)
N2 C7 H7A 109.1
C8 C7 H7A 109.1
N2 C7 H7B 109.1
C8 C7 H7B 109.1
H7A C7 H7B 107.8
C7 C8 C9 110.9(2)
C7 C8 H8A 109.5
C9 C8 H8A 109.5
C7 C8 H8B 109.5
C9 C8 H8B 109.5
H8A C8 H8B 108.0
C10 C9 C8 113.4(3)
C10 C9 H9A 108.9
C8 C9 H9A 108.9
C10 C9 H9B 108.9
C8 C9 H9B 108.9
H9A C9 H9B 107.7
C9 C10 H10A 109.5
C9 C10 H10B 109.5
H10A C10 H10B 109.5
C9 C10 H10C 109.5
H10A C10 H10C 109.5
H10B C10 H10C 109.5

loop_
_geom_bond_atom_site_label_1
_geom_bond_atom_site_label_2
_geom_bond_distance
P1 O1 1.4838(17)
P1 O3 1.5400(18)
P1 O2 1.5468(18)
P1 C1 1.838(2)
P2 O5 1.4845(17)
P2 O4 1.5092(17)
P2 O6 1.5623(17)
P2 C1 1.847(2)
O2 H2O 0.816(17)
O3 H3O 0.842(17)
O6 H6O 0.820(17)
N1 C1 1.501(3)
N1 C2 1.506(3)
N1 H1A 0.886(17)
N1 H1B 0.874(17)
C1 H1 1.0000
C2 C3 1.510(3)
C2 H2C 0.9900
C2 H2D 0.9900
C3 C4 1.512(4)
C3 H3A 0.9900
C3 H3B 0.9900
C4 C5 1.501(4)
C4 H4A 0.9900
C4 H4B 0.9900
C5 H5A 0.9800
C5 H5B 0.9800
C5 H5C 0.9800
P3 O7 1.4938(17)
P3 O9 1.5312(17)
P3 O8 1.5383(18)
P3 C6 1.830(2)
P4 O11 1.4765(17)
P4 O10 1.5163(17)
P4 O12 1.5711(17)
P4 C6 1.847(2)
O8 H8O 0.831(17)
O9 H9O 0.847(17)
O12 H12O 0.810(17)
N2 C6 1.502(3)
N2 C7 1.506(3)
N2 H2A 0.876(17)
N2 H2B 0.869(17)
C6 H6 1.0000
C7 C8 1.512(3)
C7 H7A 0.9900
C7 H7B 0.9900
C8 C9 1.519(4)
C8 H8A 0.9900
C8 H8B 0.9900
C9 C10 1.506(4)
C9 H9A 0.9900
C9 H9B 0.9900
C10 H10A 0.9800
C10 H10B 0.9800
C10 H10C 0.9800

loop_
_geom_hbond_atom_site_label_D
_geom_hbond_atom_site_label_H
_geom_hbond_atom_site_label_A
_geom_hbond_distance_DH
_geom_hbond_distance_HA
_geom_hbond_distance_DA
_geom_hbond_angle_DHA
_geom_hbond_site_symmetry_A
O2 H2O O11 0.816(17) 1.701(18) 2.512(2) 173(3) .
O3 H3O O7 0.842(17) 1.601(18) 2.438(2) 172(3) .
O6 H6O O1 0.820(17) 1.744(17) 2.563(2) 176(3) 4_575
O8 H8O O5 0.831(17) 1.659(17) 2.490(2) 178(3) .
O9 H9O O10 0.847(17) 1.646(17) 2.492(2) 176(3) 4_576
O12 H12O O4 0.810(17) 1.746(18) 2.552(2) 173(3) 1_655
N1 H1A O4 0.886(17) 1.997(18) 2.861(3) 164(2) 4_575
N1 H1B O10 0.874(17) 2.06(2) 2.849(3) 150(2) 1_455
N2 H2A O4 0.876(17) 2.62(2) 3.395(3) 147(2) 1_655
N2 H2B O12 0.869(17) 2.079(19) 2.909(3) 160(3) 4_575

loop_
_geom_torsion_atom_site_label_1
_geom_torsion_atom_site_label_2
_geom_torsion_atom_site_label_3
_geom_torsion_atom_site_label_4
_geom_torsion
C2 N1 C1 P1 -55.1(2)
C2 N1 C1 P2 -179.99(16)
O1 P1 C1 N1 -40.24(17)
O3 P1 C1 N1 -160.51(14)
O2 P1 C1 N1 81.69(16)
O1 P1 C1 P2 84.64(13)
O3 P1 C1 P2 -35.63(14)
O2 P1 C1 P2 -153.43(11)
O5 P2 C1 N1 -154.51(15)
O4 P2 C1 N1 78.58(16)
O6 P2 C1 N1 -33.73(16)
O5 P2 C1 P1 80.47(13)
O4 P2 C1 P1 -46.44(14)
O6 P2 C1 P1 -158.76(11)
C1 N1 C2 C3 175.7(2)
N1 C2 C3 C4 174.1(2)
C2 C3 C4 C5 -178.8(3)
C7 N2 C6 P3 -63.8(2)
C7 N2 C6 P4 170.12(16)
O7 P3 C6 N2 -159.54(15)
O9 P3 C6 N2 -36.92(17)
O8 P3 C6 N2 76.35(17)
O7 P3 C6 P4 -34.34(14)
O9 P3 C6 P4 88.28(13)
O8 P3 C6 P4 -158.45(11)
O11 P4 C6 N2 -161.19(15)
O10 P4 C6 N2 -33.30(18)
O12 P4 C6 N2 81.16(17)
O11 P4 C6 P3 73.05(14)
O10 P4 C6 P3 -159.06(11)
O12 P4 C6 P3 -44.60(14)
C6 N2 C7 C8 -179.2(2)
N2 C7 C8 C9 173.6(2)
C7 C8 C9 C10 -174.4(3)
